data_7710772
loop_
_publ_author_name
'Taimisto, Marjaana'
'Bajorek, Tom'
'Rautiainen, J. Mikko'
'Pakkanen, Tapani A.'
'Oilunkaniemi, Raija'
'Laitinen, Risto S.'

_publ_section_title
;
 Experimental and computational investigation on the formation pathway of
 [RuCl<sub>2</sub>(CO)<sub>2</sub>(ERR')<sub>2</sub>] (E = S, Se, Te; R,
 R' = Me, Ph) from [RuCl<sub>2</sub>(CO)<sub>3</sub>]<sub>2</sub> and
 ERR'.
;
_journal_name_full 'Dalton transactions (Cambridge, England : 2003)'
_journal_paper_doi 10.1039/d2dt02018a
_journal_year 2022
_chemical_formula_sum 'C26 H20 Cl2 O2 Ru Se2'
_chemical_formula_weight 694.31
_chemical_name_systematic
;
Dicarbonyldichloridobis(diphenylselane)ruthenium
;
_chemical_properties_physical Air-sensitive,Moisture-sensitive,Light-sensitive
_space_group_crystal_system monoclinic
_space_group_IT_number 4
_space_group_name_Hall 'P 2yb'
_space_group_name_H-M_alt 'P 1 21 1'
_atom_sites_solution_hydrogens geom
_atom_sites_solution_primary direct
_atom_sites_solution_secondary difmap
_audit_creation_method SHELXL-2016/6
_audit_update_record
;
2022-02-16 deposited with the CCDC.	2022-07-12 downloaded from the CCDC.
;
_cell_angle_alpha 90
_cell_angle_beta 103.23(3)
_cell_angle_gamma 90
_cell_formula_units_Z 2
_cell_length_a 6.4041(13)
_cell_length_b 17.358(4)
_cell_length_c 11.699(2)
_cell_measurement_reflns_used 4385
_cell_measurement_temperature 100(2)
_cell_measurement_theta_max 25.989
_cell_measurement_theta_min 2.951
_cell_volume 1266.0(5)
_computing_cell_refinement 'DENZO-SMN (Otwinowski & Minor, 1997)'
_computing_data_collection 'COLLECT (Bruker, 2008)'
_computing_data_reduction 'DENZO-SMN (Otwinowski & Minor, 1997)'
_computing_molecular_graphics 'DIAMOND (Brandenburg, 2006)'
_computing_publication_material 'WinGX (Farrugia, 1999)'
_computing_structure_refinement 'SHELXL-2016/6 (Sheldrick, 2016)'
_computing_structure_solution 'SHELXL-2016/6 (Sheldrick, 2016)'
_diffrn_ambient_temperature 100(2)
_diffrn_measured_fraction_theta_full 0.977
_diffrn_measured_fraction_theta_max 0.979
_diffrn_measurement_device_type 'Bruker Nonius Kappaccd'
_diffrn_measurement_method '\f scans, and \w scans with \k offsets'
_diffrn_radiation_type MoK\a
_diffrn_radiation_wavelength 0.71073
_diffrn_reflns_av_R_equivalents 0.0857
_diffrn_reflns_av_unetI/netI 0.0649
_diffrn_reflns_Laue_measured_fraction_full 0.977
_diffrn_reflns_Laue_measured_fraction_max 0.979
_diffrn_reflns_limit_h_max 7
_diffrn_reflns_limit_h_min -7
_diffrn_reflns_limit_k_max 21
_diffrn_reflns_limit_k_min -21
_diffrn_reflns_limit_l_max 14
_diffrn_reflns_limit_l_min -12
_diffrn_reflns_number 9429
_diffrn_reflns_point_group_measured_fraction_full 0.909
_diffrn_reflns_point_group_measured_fraction_max 0.907
_diffrn_reflns_theta_full 25.242
_diffrn_reflns_theta_max 25.989
_diffrn_reflns_theta_min 2.951
_diffrn_source 'fine-focus sealed tube'
_exptl_absorpt_coefficient_mu 3.727
_exptl_absorpt_correction_T_max 0.9451
_exptl_absorpt_correction_T_min 0.6119
_exptl_absorpt_correction_type multi-scan
_exptl_absorpt_process_details 'XPREP in SHELXTL (Sheldrick 2008)'
_exptl_crystal_colour yellow
_exptl_crystal_density_diffrn 1.821
_exptl_crystal_description block
_exptl_crystal_F_000 676
_exptl_crystal_recrystallization_method 'Re-crystallisation from solvent: dichloromethane/hexane'
_exptl_crystal_size_max 0.400
_exptl_crystal_size_mid 0.200
_exptl_crystal_size_min 0.100
_refine_diff_density_max 1.103
_refine_diff_density_min -1.086
_refine_diff_density_rms 0.243
_refine_ls_abs_structure_details
;
 Classical Flack method preferred over Parsons because s.u. lower.
;
_refine_ls_abs_structure_Flack 0.014(17)
_refine_ls_extinction_coef 0.026(5)
_refine_ls_extinction_expression Fc^*^=kFc[1+0.001xFc^2^\l^3^/sin(2\q)]^-1/4^
_refine_ls_extinction_method 'SHELXL-2016/6 (Sheldrick 2016)'
_refine_ls_goodness_of_fit_ref 1.065
_refine_ls_hydrogen_treatment constr
_refine_ls_matrix_type full
_refine_ls_number_parameters 299
_refine_ls_number_reflns 4494
_refine_ls_number_restraints 1
_refine_ls_restrained_S_all 1.065
_refine_ls_R_factor_all 0.0581
_refine_ls_R_factor_gt 0.0551
_refine_ls_shift/su_max 0.000
_refine_ls_shift/su_mean 0.000
_refine_ls_structure_factor_coef Fsqd
_refine_ls_weighting_details 'w=1/[\s^2^(Fo^2^)+(0.1398P)^2^+1.7608P] where P=(Fo^2^+2Fc^2^)/3'
_refine_ls_weighting_scheme calc
_refine_ls_wR_factor_gt 0.1675
_refine_ls_wR_factor_ref 0.1738
_reflns_Friedel_coverage 0.790
_reflns_Friedel_fraction_full 0.835
_reflns_Friedel_fraction_max 0.829
_reflns_number_gt 4385
_reflns_number_total 4494
_reflns_threshold_expression 'I > 2\s(I)'
_cod_data_source_file d2dt02018a2.cif
_cod_data_source_block cmpd6
_cod_original_cell_volume 1265.9(5)
_cod_original_sg_symbol_H-M 'P 21'
_cod_database_code 7710772
_shelx_shelxl_version_number 2016/6
_shelx_space_group_comment
;
The symmetry employed for this shelxl refinement is uniquely defined
by the following loop, which should always be used as a source of
symmetry information in preference to the above space-group names.
They are only intended as comments.
;
_shelx_estimated_absorpt_t_min 0.317
_shelx_estimated_absorpt_t_max 0.707

loop_
_space_group_symop_operation_xyz
'x, y, z'
'-x, y+1/2, -z'

loop_
_atom_site_label
_atom_site_type_symbol
_atom_site_fract_x
_atom_site_fract_y
_atom_site_fract_z
_atom_site_U_iso_or_equiv
_atom_site_adp_type
_atom_site_occupancy
_atom_site_site_symmetry_order
_atom_site_calc_flag
_atom_site_refinement_flags_posn
_atom_site_refinement_flags_adp
_atom_site_refinement_flags_occupancy
_atom_site_disorder_assembly
_atom_site_disorder_group
Ru1 Ru 0.85461(13) 0.24201(5) 0.76413(7) 0.0165(3) Uani 1 1 d . . . . .
Se1 Se 0.65966(19) 0.19139(7) 0.56957(10) 0.0205(4) Uani 1 1 d . . . . .
Se2 Se 0.94653(19) 0.29666(6) 0.96782(9) 0.0193(4) Uani 1 1 d . . . . .
Cl1 Cl 0.6782(5) 0.36432(16) 0.7139(2) 0.0214(6) Uani 1 1 d . . . . .
Cl2 Cl 0.5473(5) 0.19119(17) 0.8301(3) 0.0208(6) Uani 1 1 d . . . . .
O1 O 1.1888(14) 0.3032(5) 0.6447(7) 0.0239(18) Uani 1 1 d . . . . .
O2 O 1.0912(15) 0.0937(5) 0.8412(9) 0.030(2) Uani 1 1 d . . . . .
C1 C 1.074(2) 0.2809(7) 0.6956(11) 0.026(3) Uani 1 1 d . . . . .
C2 C 1.0001(19) 0.1499(7) 0.8105(10) 0.019(2) Uani 1 1 d . . . . .
C111 C 0.685(2) 0.2649(7) 0.4471(11) 0.025(3) Uani 1 1 d . . . . .
C112 C 0.851(2) 0.2632(8) 0.3890(12) 0.029(3) Uani 1 1 d . . . . .
H112 H 0.964765 0.227314 0.410740 0.035 Uiso 1 1 calc R U . . .
C113 C 0.846(3) 0.3141(10) 0.3003(13) 0.039(4) Uani 1 1 d . . . . .
H113 H 0.953053 0.311202 0.255953 0.046 Uiso 1 1 calc R U . . .
C114 C 0.688(3) 0.3700(10) 0.2734(12) 0.041(4) Uani 1 1 d . . . . .
H114 H 0.692587 0.407035 0.214202 0.050 Uiso 1 1 calc R U . . .
C115 C 0.526(3) 0.3719(10) 0.3319(12) 0.040(4) Uani 1 1 d . . . . .
H115 H 0.416232 0.409400 0.311801 0.048 Uiso 1 1 calc R U . . .
C116 C 0.523(3) 0.3193(9) 0.4203(12) 0.035(3) Uani 1 1 d . . . . .
H116 H 0.411366 0.320523 0.461811 0.042 Uiso 1 1 calc R U . . .
C121 C 0.818(2) 0.1069(7) 0.5265(11) 0.023(2) Uani 1 1 d . . . . .
C122 C 0.701(2) 0.0486(7) 0.4586(10) 0.022(2) Uani 1 1 d . . . . .
H122 H 0.549140 0.052681 0.433899 0.027 Uiso 1 1 calc R U . . .
C123 C 0.804(3) -0.0146(9) 0.4276(15) 0.041(4) Uani 1 1 d . . . . .
H123 H 0.723237 -0.053661 0.380410 0.049 Uiso 1 1 calc R U . . .
C124 C 1.023(2) -0.0221(8) 0.4640(13) 0.032(3) Uani 1 1 d . . . . .
H124 H 1.091365 -0.066796 0.443230 0.039 Uiso 1 1 calc R U . . .
C125 C 1.145(2) 0.0353(8) 0.5309(14) 0.031(3) Uani 1 1 d . . . . .
H125 H 1.296186 0.029472 0.556467 0.037 Uiso 1 1 calc R U . . .
C126 C 1.045(2) 0.1012(9) 0.5601(12) 0.028(3) Uani 1 1 d . . . . .
H126 H 1.128155 0.141994 0.602058 0.034 Uiso 1 1 calc R U . . .
C211 C 1.1660(18) 0.3741(7) 0.9890(10) 0.017(2) Uani 1 1 d . . . . .
C212 C 1.335(2) 0.3735(8) 0.9332(10) 0.024(3) Uani 1 1 d . . . . .
H212 H 1.353277 0.331185 0.884764 0.028 Uiso 1 1 calc R U . . .
C213 C 1.478(2) 0.4346(9) 0.9481(11) 0.030(3) Uani 1 1 d . . . . .
H213 H 1.592385 0.434824 0.908967 0.036 Uiso 1 1 calc R U . . .
C214 C 1.4523(19) 0.4964(8) 1.0213(12) 0.026(3) Uani 1 1 d . . . . .
H214 H 1.548764 0.538720 1.031109 0.031 Uiso 1 1 calc R U . . .
C215 C 1.286(2) 0.4954(7) 1.0795(11) 0.026(3) Uani 1 1 d . . . . .
H215 H 1.271007 0.536556 1.130529 0.032 Uiso 1 1 calc R U . . .
C216 C 1.141(2) 0.4346(8) 1.0634(11) 0.025(3) Uani 1 1 d . . . . .
H216 H 1.026889 0.434163 1.102587 0.029 Uiso 1 1 calc R U . . .
C221 C 1.088(2) 0.2137(7) 1.0694(10) 0.020(2) Uani 1 1 d . . . . .
C222 C 1.306(2) 0.2104(8) 1.1114(13) 0.029(3) Uani 1 1 d . . . . .
H222 H 1.397910 0.249475 1.094064 0.035 Uiso 1 1 calc R U . . .
C223 C 1.388(3) 0.1456(9) 1.1822(12) 0.034(3) Uani 1 1 d . . . . .
H223 H 1.538052 0.141555 1.213961 0.041 Uiso 1 1 calc R U . . .
C224 C 1.256(3) 0.0897(9) 1.2051(12) 0.037(3) Uani 1 1 d . . . . .
H224 H 1.314017 0.046109 1.250484 0.044 Uiso 1 1 calc R U . . .
C225 C 1.038(3) 0.0954(9) 1.1632(13) 0.036(3) Uani 1 1 d . . . . .
H225 H 0.945616 0.056300 1.180238 0.043 Uiso 1 1 calc R U . . .
C226 C 0.953(3) 0.1582(8) 1.0962(12) 0.035(3) Uani 1 1 d . . . . .
H226 H 0.801879 0.163217 1.068621 0.042 Uiso 1 1 calc R U . . .

loop_
_atom_site_aniso_label
_atom_site_aniso_U_11
_atom_site_aniso_U_22
_atom_site_aniso_U_33
_atom_site_aniso_U_23
_atom_site_aniso_U_13
_atom_site_aniso_U_12
Ru1 0.0160(5) 0.0150(5) 0.0183(5) 0.0013(3) 0.0034(3) 0.0000(3)
Se1 0.0183(6) 0.0212(6) 0.0215(6) -0.0020(4) 0.0033(4) 0.0002(5)
Se2 0.0200(6) 0.0187(6) 0.0193(6) -0.0002(4) 0.0048(4) -0.0002(5)
Cl1 0.0222(14) 0.0179(13) 0.0244(13) 0.0013(10) 0.0062(11) 0.0018(11)
Cl2 0.0190(13) 0.0178(12) 0.0264(13) 0.0035(11) 0.0071(10) -0.0004(11)
O1 0.020(4) 0.029(5) 0.026(4) 0.007(4) 0.013(3) -0.006(4)
O2 0.028(5) 0.019(4) 0.044(6) 0.003(4) 0.009(4) 0.001(4)
C1 0.034(7) 0.015(6) 0.022(6) 0.007(4) -0.006(5) 0.004(5)
C2 0.015(6) 0.024(6) 0.020(5) -0.001(5) 0.006(4) 0.003(5)
C111 0.030(7) 0.021(6) 0.019(5) 0.000(4) -0.003(5) -0.003(5)
C112 0.035(7) 0.027(7) 0.027(6) -0.010(5) 0.012(5) 0.001(5)
C113 0.051(9) 0.040(8) 0.025(7) 0.004(6) 0.009(6) 0.005(7)
C114 0.067(11) 0.036(8) 0.021(6) 0.000(6) 0.012(7) 0.000(8)
C115 0.052(10) 0.037(7) 0.021(6) 0.001(6) -0.011(6) 0.005(7)
C116 0.040(8) 0.038(7) 0.024(6) 0.002(6) 0.002(6) 0.002(6)
C121 0.028(6) 0.017(5) 0.025(6) -0.004(4) 0.009(5) 0.001(5)
C122 0.023(6) 0.023(6) 0.020(6) -0.005(4) 0.004(5) 0.005(5)
C123 0.052(10) 0.020(6) 0.047(9) -0.014(6) 0.004(7) -0.004(6)
C124 0.034(7) 0.024(6) 0.041(8) -0.011(6) 0.014(6) 0.007(6)
C125 0.021(6) 0.028(7) 0.046(8) -0.001(6) 0.011(6) 0.000(5)
C126 0.020(6) 0.039(8) 0.026(6) -0.007(5) 0.006(5) 0.003(6)
C211 0.013(5) 0.023(5) 0.017(5) 0.001(4) 0.006(4) -0.002(4)
C212 0.032(7) 0.019(5) 0.020(6) -0.003(4) 0.004(5) -0.005(5)
C213 0.032(7) 0.035(7) 0.020(6) -0.005(5) -0.003(5) -0.003(6)
C214 0.014(6) 0.030(7) 0.030(7) 0.000(5) -0.004(5) 0.002(5)
C215 0.033(7) 0.019(6) 0.027(6) -0.008(5) 0.007(5) -0.006(5)
C216 0.032(7) 0.020(6) 0.022(6) 0.001(5) 0.007(5) 0.001(5)
C221 0.029(6) 0.018(5) 0.014(5) 0.000(4) 0.006(4) 0.004(5)
C222 0.028(7) 0.024(6) 0.035(7) 0.001(5) 0.007(6) -0.003(5)
C223 0.042(8) 0.033(7) 0.022(6) 0.001(5) -0.005(6) 0.004(6)
C224 0.048(9) 0.036(7) 0.019(6) 0.012(5) -0.006(6) -0.001(7)
C225 0.038(8) 0.034(7) 0.030(7) 0.013(6) -0.004(6) -0.015(6)
C226 0.041(8) 0.032(7) 0.026(6) 0.011(5) -0.004(6) -0.011(6)

loop_
_atom_type_symbol
_atom_type_description
_atom_type_scat_dispersion_real
_atom_type_scat_dispersion_imag
_atom_type_scat_source
C C 0.0033 0.0016 'International Tables Vol C Tables 4.2.6.8 and 6.1.1.4'
H H 0.0000 0.0000 'International Tables Vol C Tables 4.2.6.8 and 6.1.1.4'
O O 0.0106 0.0060 'International Tables Vol C Tables 4.2.6.8 and 6.1.1.4'
Cl Cl 0.1484 0.1585 'International Tables Vol C Tables 4.2.6.8 and 6.1.1.4'
Se Se -0.0929 2.2259 'International Tables Vol C Tables 4.2.6.8 and 6.1.1.4'
Ru Ru -1.2594 0.8363 'International Tables Vol C Tables 4.2.6.8 and 6.1.1.4'

loop_
_geom_angle_atom_site_label_1
_geom_angle_atom_site_label_2
_geom_angle_atom_site_label_3
_geom_angle
_geom_angle_site_symmetry_1
_geom_angle_site_symmetry_3
_geom_angle_publ_flag
C2 Ru1 C1 93.4(5) . . ?
C2 Ru1 Cl1 176.8(4) . . ?
C1 Ru1 Cl1 86.3(4) . . ?
C2 Ru1 Cl2 89.1(4) . . ?
C1 Ru1 Cl2 173.6(4) . . ?
Cl1 Ru1 Cl2 91.64(10) . . ?
C2 Ru1 Se1 94.4(4) . . ?
C1 Ru1 Se1 90.2(4) . . ?
Cl1 Ru1 Se1 88.81(8) . . ?
Cl2 Ru1 Se1 83.66(8) . . ?
C2 Ru1 Se2 93.1(4) . . ?
C1 Ru1 Se2 103.4(4) . . ?
Cl1 Ru1 Se2 83.89(8) . . ?
Cl2 Ru1 Se2 82.36(8) . . ?
Se1 Ru1 Se2 164.01(6) . . ?
C121 Se1 C111 99.7(6) . . ?
C121 Se1 Ru1 109.0(4) . . ?
C111 Se1 Ru1 109.4(4) . . ?
C211 Se2 C221 102.3(5) . . ?
C211 Se2 Ru1 113.2(3) . . ?
C221 Se2 Ru1 106.0(3) . . ?
O1 C1 Ru1 173.0(11) . . ?
O2 C2 Ru1 178.7(11) . . ?
C112 C111 C116 121.5(13) . . ?
C112 C111 Se1 123.3(10) . . ?
C116 C111 Se1 115.2(11) . . ?
C113 C112 C111 118.5(13) . . ?
C113 C112 H112 120.7 . . ?
C111 C112 H112 120.7 . . ?
C112 C113 C114 121.1(16) . . ?
C112 C113 H113 119.5 . . ?
C114 C113 H113 119.5 . . ?
C115 C114 C113 120.0(15) . . ?
C115 C114 H114 120.0 . . ?
C113 C114 H114 120.0 . . ?
C114 C115 C116 120.3(16) . . ?
C114 C115 H115 119.9 . . ?
C116 C115 H115 119.9 . . ?
C115 C116 C111 118.5(16) . . ?
C115 C116 H116 120.8 . . ?
C111 C116 H116 120.8 . . ?
C122 C121 C126 119.5(12) . . ?
C122 C121 Se1 117.1(9) . . ?
C126 C121 Se1 123.4(10) . . ?
C123 C122 C121 120.0(13) . . ?
C123 C122 H122 120.0 . . ?
C121 C122 H122 120.0 . . ?
C122 C123 C124 120.9(14) . . ?
C122 C123 H123 119.6 . . ?
C124 C123 H123 119.6 . . ?
C123 C124 C125 120.6(13) . . ?
C123 C124 H124 119.7 . . ?
C125 C124 H124 119.7 . . ?
C126 C125 C124 119.8(13) . . ?
C126 C125 H125 120.1 . . ?
C124 C125 H125 120.1 . . ?
C125 C126 C121 119.2(13) . . ?
C125 C126 H126 120.4 . . ?
C121 C126 H126 120.4 . . ?
C212 C211 C216 120.8(11) . . ?
C212 C211 Se2 124.2(9) . . ?
C216 C211 Se2 115.1(9) . . ?
C213 C212 C211 119.8(12) . . ?
C213 C212 H212 120.1 . . ?
C211 C212 H212 120.1 . . ?
C212 C213 C214 119.8(14) . . ?
C212 C213 H213 120.1 . . ?
C214 C213 H213 120.1 . . ?
C215 C214 C213 119.9(13) . . ?
C215 C214 H214 120.1 . . ?
C213 C214 H214 120.1 . . ?
C216 C215 C214 120.3(12) . . ?
C216 C215 H215 119.8 . . ?
C214 C215 H215 119.8 . . ?
C215 C216 C211 119.3(12) . . ?
C215 C216 H216 120.3 . . ?
C211 C216 H216 120.3 . . ?
C222 C221 C226 122.1(12) . . ?
C222 C221 Se2 122.9(10) . . ?
C226 C221 Se2 115.0(10) . . ?
C221 C222 C223 116.9(13) . . ?
C221 C222 H222 121.6 . . ?
C223 C222 H222 121.6 . . ?
C224 C223 C222 121.1(14) . . ?
C224 C223 H223 119.5 . . ?
C222 C223 H223 119.5 . . ?
C223 C224 C225 120.5(13) . . ?
C223 C224 H224 119.7 . . ?
C225 C224 H224 119.7 . . ?
C224 C225 C226 119.8(14) . . ?
C224 C225 H225 120.1 . . ?
C226 C225 H225 120.1 . . ?
C225 C226 C221 119.6(15) . . ?
C225 C226 H226 120.2 . . ?
C221 C226 H226 120.2 . . ?

loop_
_geom_bond_atom_site_label_1
_geom_bond_atom_site_label_2
_geom_bond_distance
_geom_bond_site_symmetry_2
_geom_bond_publ_flag
Ru1 C2 1.867(12) . ?
Ru1 C1 1.895(15) . ?
Ru1 Cl1 2.413(3) . ?
Ru1 Cl2 2.438(3) . ?
Ru1 Se1 2.4922(16) . ?
Ru1 Se2 2.5065(15) . ?
Se1 C121 1.916(12) . ?
Se1 C111 1.953(13) . ?
Se2 C211 1.919(12) . ?
Se2 C221 1.954(12) . ?
O1 C1 1.115(17) . ?
O2 C2 1.152(16) . ?
C111 C112 1.38(2) . ?
C111 C116 1.39(2) . ?
C112 C113 1.36(2) . ?
C112 H112 0.9500 . ?
C113 C114 1.38(2) . ?
C113 H113 0.9500 . ?
C114 C115 1.37(3) . ?
C114 H114 0.9500 . ?
C115 C116 1.38(2) . ?
C115 H115 0.9500 . ?
C116 H116 0.9500 . ?
C121 C122 1.395(17) . ?
C121 C126 1.421(19) . ?
C122 C123 1.37(2) . ?
C122 H122 0.9500 . ?
C123 C124 1.37(2) . ?
C123 H123 0.9500 . ?
C124 C125 1.39(2) . ?
C124 H124 0.9500 . ?
C125 C126 1.39(2) . ?
C125 H125 0.9500 . ?
C126 H126 0.9500 . ?
C211 C212 1.388(17) . ?
C211 C216 1.395(17) . ?
C212 C213 1.38(2) . ?
C212 H212 0.9500 . ?
C213 C214 1.40(2) . ?
C213 H213 0.9500 . ?
C214 C215 1.39(2) . ?
C214 H214 0.9500 . ?
C215 C216 1.388(18) . ?
C215 H215 0.9500 . ?
C216 H216 0.9500 . ?
C221 C222 1.368(19) . ?
C221 C226 1.38(2) . ?
C222 C223 1.42(2) . ?
C222 H222 0.9500 . ?
C223 C224 1.36(2) . ?
C223 H223 0.9500 . ?
C224 C225 1.37(2) . ?
C224 H224 0.9500 . ?
C225 C226 1.38(2) . ?
C225 H225 0.9500 . ?
C226 H226 0.9500 . ?

loop_
_geom_torsion_atom_site_label_1
_geom_torsion_atom_site_label_2
_geom_torsion_atom_site_label_3
_geom_torsion_atom_site_label_4
_geom_torsion
_geom_torsion_site_symmetry_1
_geom_torsion_site_symmetry_2
_geom_torsion_site_symmetry_3
_geom_torsion_site_symmetry_4
_geom_torsion_publ_flag
C116 C111 C112 C113 -3(2) . . . . ?
Se1 C111 C112 C113 176.0(10) . . . . ?
C111 C112 C113 C114 4(2) . . . . ?
C112 C113 C114 C115 -4(2) . . . . ?
C113 C114 C115 C116 2(2) . . . . ?
C114 C115 C116 C111 0(2) . . . . ?
C112 C111 C116 C115 1(2) . . . . ?
Se1 C111 C116 C115 -178.1(11) . . . . ?
C126 C121 C122 C123 2(2) . . . . ?
Se1 C121 C122 C123 -178.2(12) . . . . ?
C121 C122 C123 C124 1(2) . . . . ?
C122 C123 C124 C125 -2(3) . . . . ?
C123 C124 C125 C126 -1(2) . . . . ?
C124 C125 C126 C121 3(2) . . . . ?
C122 C121 C126 C125 -4(2) . . . . ?
Se1 C121 C126 C125 176.0(11) . . . . ?
C216 C211 C212 C213 -2.1(18) . . . . ?
Se2 C211 C212 C213 175.7(9) . . . . ?
C211 C212 C213 C214 1.1(18) . . . . ?
C212 C213 C214 C215 0.7(19) . . . . ?
C213 C214 C215 C216 -1.6(19) . . . . ?
C214 C215 C216 C211 0.6(19) . . . . ?
C212 C211 C216 C215 1.3(18) . . . . ?
Se2 C211 C216 C215 -176.7(10) . . . . ?
C226 C221 C222 C223 1(2) . . . . ?
Se2 C221 C222 C223 -178.5(10) . . . . ?
C221 C222 C223 C224 1(2) . . . . ?
C222 C223 C224 C225 -2(2) . . . . ?
C223 C224 C225 C226 1(3) . . . . ?
C224 C225 C226 C221 2(2) . . . . ?
C222 C221 C226 C225 -3(2) . . . . ?
Se2 C221 C226 C225 177.2(12) . . . . ?
